data_7239537
loop_
_publ_author_name
'Giebelhaus, Irina'
'Varechkina, Elena'
'Fischer, Thomas'
'Rumyantseva, Marina'
'Ivanov, Vladimir'
'Gaskov, Alexander'
'Morante, Joan Ramon'
'Arbiol, Jordi'
'Tyrra, Wieland'
'Mathur, Sanjay'

_publ_section_title
;
 One-dimensional CuO--SnO2 p--n heterojunctions for enhanced detection of
 H2S
;
_journal_issue 37
_journal_name_full 'Journal of Materials Chemistry A'
_journal_page_first 11261
_journal_paper_doi 10.1039/c3ta11867c
_journal_volume 1
_journal_year 2013
_chemical_formula_moiety 'C16 H10 Cu1 F6 N2 O2'
_chemical_formula_sum 'C16 H10 Cu F6 N2 O2'
_chemical_formula_weight 439.80
_space_group_IT_number 2
_space_group_name_Hall '-P 1'
_space_group_name_H-M_alt 'P -1'
_symmetry_cell_setting triclinic
_symmetry_space_group_name_H-M 'P -1'
_atom_sites_solution_hydrogens geom
_atom_sites_solution_primary direct
_atom_sites_solution_secondary difmap
_audit_creation_method SHELXL-97
_cell_angle_alpha 88.349(17)
_cell_angle_beta 74.846(16)
_cell_angle_gamma 68.320(15)
_cell_formula_units_Z 2
_cell_length_a 8.2329(17)
_cell_length_b 10.089(2)
_cell_length_c 10.856(2)
_cell_measurement_reflns_used 5307
_cell_measurement_temperature 293(2)
_cell_measurement_theta_max 29.77
_cell_measurement_theta_min 1.15
_cell_volume 806.5(3)
_computing_cell_refinement 'X-Area (Stoe & Cie, 2001)'
_computing_data_collection 'X-Area (Stoe & Cie, 2001)'
_computing_data_reduction 'X-Area (Stoe & Cie, 2001)'
_computing_structure_refinement 'SHELXL-97 (Sheldrick, 1997)'
_computing_structure_solution 'SIR92 (Altomare et al., 1997)'
_diffrn_ambient_temperature 293(2)
_diffrn_detector_area_resol_mean 'not measured'
_diffrn_measured_fraction_theta_full 0.989
_diffrn_measured_fraction_theta_max 0.989
_diffrn_measurement_device_type 'IPDS II (Stoe & Cie)'
_diffrn_measurement_method '\w and \f scans'
_diffrn_radiation_monochromator graphite
_diffrn_radiation_source 'fine-focus sealed tube'
_diffrn_radiation_type MoK\a
_diffrn_radiation_wavelength 0.71073
_diffrn_reflns_av_R_equivalents 0.0879
_diffrn_reflns_av_sigmaI/netI 0.0996
_diffrn_reflns_limit_h_max 9
_diffrn_reflns_limit_h_min -11
_diffrn_reflns_limit_k_max 14
_diffrn_reflns_limit_k_min -13
_diffrn_reflns_limit_l_max 15
_diffrn_reflns_limit_l_min -15
_diffrn_reflns_number 16056
_diffrn_reflns_theta_full 29.67
_diffrn_reflns_theta_max 29.67
_diffrn_reflns_theta_min 1.95
_diffrn_standards_decay_% 'not measured'
_diffrn_standards_interval_count 'not measured'
_diffrn_standards_interval_time 'not measured'
_diffrn_standards_number 'not measured'
_exptl_absorpt_coefficient_mu 1.434
_exptl_absorpt_correction_T_max 0.9364
_exptl_absorpt_correction_T_min 0.7871
_exptl_absorpt_correction_type numerical
_exptl_absorpt_process_details
;
The absorption correction (X-RED; Stoe & Cie, 2001)
was performed after optimizing the crystal shape
using X-SHAPE (Stoe & Cie, 1999).
;
_exptl_crystal_colour brown
_exptl_crystal_density_diffrn 1.811
_exptl_crystal_density_meas ?
_exptl_crystal_density_method 'not measured'
_exptl_crystal_description rhombic
_exptl_crystal_F_000 438
_exptl_crystal_size_max 0.29
_exptl_crystal_size_mid 0.19
_exptl_crystal_size_min 0.18
_refine_diff_density_max 0.749
_refine_diff_density_min -0.790
_refine_diff_density_rms 0.090
_refine_ls_extinction_method none
_refine_ls_goodness_of_fit_ref 0.860
_refine_ls_hydrogen_treatment constr
_refine_ls_matrix_type full
_refine_ls_number_parameters 244
_refine_ls_number_reflns 4508
_refine_ls_number_restraints 0
_refine_ls_restrained_S_all 0.860
_refine_ls_R_factor_all 0.1313
_refine_ls_R_factor_gt 0.0527
_refine_ls_shift/su_max 0.000
_refine_ls_shift/su_mean 0.000
_refine_ls_structure_factor_coef Fsqd
_refine_ls_weighting_details 'calc w=1/[\s^2^(Fo^2^)+(0.0870P)^2^+0.0000P] where P=(Fo^2^+2Fc^2^)/3'
_refine_ls_weighting_scheme calc
_refine_ls_wR_factor_gt 0.1302
_refine_ls_wR_factor_ref 0.1619
_reflns_number_gt 2033
_reflns_number_total 4508
_reflns_threshold_expression >2sigma(I)
_cod_data_source_file c3ta11867c.txt
_cod_data_source_block cjm22
_cod_depositor_comments
;
The following automatic conversions were performed:

data item '_exptl_crystal_density_meas' value 'not measured' was
changed to '?' -- the value is perceived as not measured.

Automatic conversion script
Id: cif_fix_values 6909 2019-04-08 15:41:33Z antanas 
;
_cod_original_sg_symbol_H-M P-1
_cod_database_code 7239537

loop_
_symmetry_equiv_pos_as_xyz
'x, y, z'
'-x, -y, -z'

loop_
_atom_site_label
_atom_site_type_symbol
_atom_site_fract_x
_atom_site_fract_y
_atom_site_fract_z
_atom_site_U_iso_or_equiv
_atom_site_adp_type
_atom_site_occupancy
_atom_site_symmetry_multiplicity
_atom_site_calc_flag
_atom_site_refinement_flags
Cu1 Cu 0.29617(8) 0.01242(6) 0.10057(5) 0.0467(2) Uani 1 1 d .
O1 O 0.4654(4) -0.1203(3) -0.0416(3) 0.0511(7) Uani 1 1 d .
O2 O 0.1113(5) 0.1431(4) 0.2334(3) 0.0624(9) Uani 1 1 d .
N2 N 0.4124(5) -0.1130(4) 0.2294(3) 0.0477(9) Uani 1 1 d .
F3 F 0.4899(7) -0.4059(4) -0.0973(4) 0.1242(18) Uani 1 1 d .
F4 F -0.0363(7) 0.4049(4) 0.3638(5) 0.1298(18) Uani 1 1 d .
N1 N 0.1522(5) 0.1243(4) -0.0209(3) 0.0481(9) Uani 1 1 d .
F2 F 0.6873(6) -0.3469(4) -0.2089(6) 0.136(2) Uani 1 1 d .
F6 F -0.0302(9) 0.3136(6) 0.5347(4) 0.187(3) Uani 1 1 d .
F1 F 0.4782(9) -0.3521(4) -0.2804(5) 0.159(3) Uani 1 1 d .
C13 C 0.3754(7) -0.0676(5) 0.3535(4) 0.0543(11) Uani 1 1 d .
F5 F -0.1920(6) 0.2918(6) 0.4252(7) 0.164(3) Uani 1 1 d .
C7 C 0.4037(7) -0.1627(5) -0.1264(4) 0.0478(10) Uani 1 1 d .
C6 C 0.2560(7) -0.0854(5) -0.1669(4) 0.0529(11) Uani 1 1 d .
H5 H 0.2259 -0.1311 -0.2257 0.064 Uiso 1 1 calc R
C5 C 0.1432(6) 0.0604(5) -0.1264(4) 0.0477(10) Uani 1 1 d .
C4 C 0.0195(7) 0.1412(5) -0.1946(5) 0.0582(12) Uani 1 1 d .
H4 H 0.0087 0.0973 -0.2646 0.070 Uiso 1 1 calc R
C11 C 0.6000(8) -0.2891(6) 0.3888(5) 0.0695(15) Uani 1 1 d .
H8 H 0.6646 -0.3468 0.4418 0.083 Uiso 1 1 calc R
C10 C 0.6314(8) -0.3353(6) 0.2637(5) 0.0651(13) Uani 1 1 d .
H7 H 0.7152 -0.4262 0.2313 0.078 Uiso 1 1 calc R
C15 C 0.1161(7) 0.1568(5) 0.3485(4) 0.0530(11) Uani 1 1 d .
C14 C 0.2342(8) 0.0672(6) 0.4073(5) 0.0663(14) Uani 1 1 d .
H10 H 0.2234 0.0952 0.4909 0.080 Uiso 1 1 calc R
C8 C 0.5125(7) -0.3141(5) -0.1800(5) 0.0547(11) Uani 1 1 d .
C9 C 0.5374(7) -0.2454(5) 0.1874(5) 0.0583(12) Uani 1 1 d .
H6 H 0.5608 -0.2771 0.1026 0.070 Uiso 1 1 calc R
C16 C -0.0327(8) 0.2876(6) 0.4219(5) 0.0647(13) Uani 1 1 d .
C3 C -0.0842(7) 0.2819(6) -0.1601(5) 0.0634(13) Uani 1 1 d .
H3 H -0.1648 0.3339 -0.2060 0.076 Uiso 1 1 calc R
C2 C -0.0681(7) 0.3461(6) -0.0563(5) 0.0647(13) Uani 1 1 d .
H2 H -0.1351 0.4427 -0.0321 0.078 Uiso 1 1 calc R
C1 C 0.0494(7) 0.2642(5) 0.0108(5) 0.0546(11) Uani 1 1 d .
H1 H 0.0584 0.3076 0.0818 0.066 Uiso 1 1 calc R
C12 C 0.4720(8) -0.1568(6) 0.4333(5) 0.0705(15) Uani 1 1 d .
H9 H 0.4481 -0.1248 0.5180 0.085 Uiso 1 1 calc R

loop_
_atom_site_aniso_label
_atom_site_aniso_U_11
_atom_site_aniso_U_22
_atom_site_aniso_U_33
_atom_site_aniso_U_23
_atom_site_aniso_U_13
_atom_site_aniso_U_12
Cu1 0.0494(3) 0.0469(3) 0.0437(3) 0.0016(2) -0.0192(2) -0.0131(2)
O1 0.0526(19) 0.0531(18) 0.0497(17) -0.0001(14) -0.0242(15) -0.0148(15)
O2 0.061(2) 0.067(2) 0.0485(18) -0.0042(15) -0.0242(16) -0.0041(17)
N2 0.051(2) 0.046(2) 0.046(2) 0.0050(16) -0.0186(17) -0.0147(18)
F3 0.164(4) 0.050(2) 0.113(3) 0.012(2) 0.011(3) -0.022(2)
F4 0.119(4) 0.066(2) 0.138(4) -0.001(2) 0.013(3) 0.008(2)
N1 0.050(2) 0.049(2) 0.047(2) 0.0037(16) -0.0175(17) -0.0170(18)
F2 0.068(3) 0.074(2) 0.232(6) -0.050(3) 0.006(3) -0.016(2)
F6 0.222(6) 0.145(4) 0.084(3) -0.063(3) -0.078(4) 0.085(4)
F1 0.231(6) 0.076(3) 0.146(4) -0.045(3) -0.128(4) 0.026(3)
C13 0.062(3) 0.057(3) 0.045(2) 0.005(2) -0.021(2) -0.019(2)
F5 0.065(3) 0.152(5) 0.234(6) -0.098(4) 0.014(3) -0.021(3)
C7 0.056(3) 0.048(2) 0.042(2) 0.0031(18) -0.014(2) -0.022(2)
C6 0.060(3) 0.056(3) 0.051(3) 0.004(2) -0.028(2) -0.021(2)
C5 0.047(3) 0.053(2) 0.047(2) 0.0070(19) -0.019(2) -0.020(2)
C4 0.062(3) 0.063(3) 0.054(3) 0.008(2) -0.030(2) -0.019(3)
C11 0.080(4) 0.064(3) 0.063(3) 0.020(3) -0.033(3) -0.017(3)
C10 0.071(4) 0.053(3) 0.065(3) 0.013(2) -0.028(3) -0.011(3)
C15 0.056(3) 0.055(3) 0.045(2) -0.003(2) -0.016(2) -0.016(2)
C14 0.081(4) 0.068(3) 0.045(3) -0.001(2) -0.027(3) -0.015(3)
C8 0.060(3) 0.055(3) 0.054(3) 0.003(2) -0.020(2) -0.023(2)
C9 0.064(3) 0.051(3) 0.057(3) 0.004(2) -0.022(2) -0.016(2)
C16 0.062(4) 0.067(3) 0.053(3) -0.004(2) -0.015(3) -0.011(3)
C3 0.062(3) 0.061(3) 0.066(3) 0.014(2) -0.028(3) -0.014(3)
C2 0.063(3) 0.055(3) 0.065(3) 0.008(2) -0.019(3) -0.009(3)
C1 0.058(3) 0.045(3) 0.056(3) 0.005(2) -0.018(2) -0.012(2)
C12 0.083(4) 0.069(3) 0.054(3) 0.009(3) -0.030(3) -0.016(3)

loop_
_atom_type_symbol
_atom_type_description
_atom_type_scat_dispersion_real
_atom_type_scat_dispersion_imag
_atom_type_scat_source
C C 0.0033 0.0016 'International Tables Vol C Tables 4.2.6.8 and 6.1.1.4'
H H 0.0000 0.0000 'International Tables Vol C Tables 4.2.6.8 and 6.1.1.4'
N N 0.0061 0.0033 'International Tables Vol C Tables 4.2.6.8 and 6.1.1.4'
O O 0.0106 0.0060 'International Tables Vol C Tables 4.2.6.8 and 6.1.1.4'
F F 0.0171 0.0103 'International Tables Vol C Tables 4.2.6.8 and 6.1.1.4'
Cu Cu 0.3201 1.2651 'International Tables Vol C Tables 4.2.6.8 and 6.1.1.4'

loop_
_geom_angle_atom_site_label_1
_geom_angle_atom_site_label_2
_geom_angle_atom_site_label_3
_geom_angle
O2 Cu1 O1 174.40(14)
O2 Cu1 N1 86.27(15)
O1 Cu1 N1 89.44(14)
O2 Cu1 N2 91.84(15)
O1 Cu1 N2 91.88(14)
N1 Cu1 N2 171.57(15)
C7 O1 Cu1 119.4(3)
C15 O2 Cu1 126.4(3)
C9 N2 C13 118.5(4)
C9 N2 Cu1 118.3(3)
C13 N2 Cu1 123.1(3)
C1 N1 C5 118.8(4)
C1 N1 Cu1 118.5(3)
C5 N1 Cu1 122.4(3)
N2 C13 C12 119.4(5)
N2 C13 C14 121.6(4)
C12 C13 C14 119.0(4)
O1 C7 C6 127.0(4)
O1 C7 C8 113.7(4)
C6 C7 C8 119.3(4)
C7 C6 C5 125.2(4)
N1 C5 C4 118.7(4)
N1 C5 C6 120.6(4)
C4 C5 C6 120.7(4)
C3 C4 C5 121.4(5)
C12 C11 C10 118.4(5)
C9 C10 C11 119.1(5)
O2 C15 C14 127.4(5)
O2 C15 C16 113.1(4)
C14 C15 C16 119.5(4)
C15 C14 C13 126.3(4)
F1 C8 F3 105.2(5)
F1 C8 F2 106.5(5)
F3 C8 F2 102.3(5)
F1 C8 C7 115.7(4)
F3 C8 C7 112.3(4)
F2 C8 C7 113.7(4)
N2 C9 C10 123.2(5)
F6 C16 F5 108.5(6)
F6 C16 F4 105.0(6)
F5 C16 F4 99.9(6)
F6 C16 C15 116.8(5)
F5 C16 C15 112.9(5)
F4 C16 C15 112.2(5)
C4 C3 C2 119.1(5)
C3 C2 C1 118.5(5)
N1 C1 C2 123.5(5)
C11 C12 C13 121.3(5)

loop_
_geom_bond_atom_site_label_1
_geom_bond_atom_site_label_2
_geom_bond_distance
Cu1 O2 1.901(3)
Cu1 O1 1.932(3)
Cu1 N1 2.041(4)
Cu1 N2 2.043(4)
O1 C7 1.311(5)
O2 C15 1.273(5)
N2 C9 1.351(6)
N2 C13 1.355(6)
F3 C8 1.300(6)
F4 C16 1.319(7)
N1 C1 1.349(6)
N1 C5 1.362(6)
F2 C8 1.302(6)
F6 C16 1.266(7)
F1 C8 1.296(6)
C13 C12 1.407(7)
C13 C14 1.437(7)
F5 C16 1.289(7)
C7 C6 1.356(6)
C7 C8 1.497(7)
C6 C5 1.426(7)
C5 C4 1.413(6)
C4 C3 1.361(7)
C11 C12 1.363(8)
C11 C10 1.376(8)
C10 C9 1.372(7)
C15 C14 1.346(7)
C15 C16 1.494(7)
C3 C2 1.375(8)
C2 C1 1.376(7)
